data_8107369
loop_
_publ_author_name
'Gao, Kai'
'Zha, Su-E.'
'Liu, Chang-Ying'
'Wang, Qiao-Juan'
'Wang, Er-Qiang'

_publ_section_title
;
 The crystal structure of 1-(4-bromophenyl)-3-cycloheptylurea, C14H19BrN2O
;
_journal_issue 1
_journal_name_full 'Zeitschrift f\"ur Kristallographie - New Crystal Structures'
_journal_page_first 117
_journal_page_last 118
_journal_paper_doi 10.1515/ncrs-2022-0486
_journal_volume 238
_journal_year 2023
_chemical_formula_moiety 'C14 H19 Br N2 O'
_chemical_formula_sum 'C14 H19 Br N2 O'
_chemical_formula_weight 311.22
_space_group_crystal_system monoclinic
_space_group_IT_number 14
_space_group_name_Hall '-P 2ybc'
_space_group_name_H-M_alt 'P 1 21/c 1'
_atom_sites_solution_hydrogens geom
_audit_creation_method SHELXL-2018/3
_cell_angle_alpha 90
_cell_angle_beta 98.214(6)
_cell_angle_gamma 90
_cell_formula_units_Z 4
_cell_length_a 12.9782(8)
_cell_length_b 9.1447(6)
_cell_length_c 11.8842(8)
_cell_measurement_reflns_used 3195
_cell_measurement_temperature 293(2)
_cell_measurement_theta_max 29.110
_cell_measurement_theta_min 3.356
_cell_volume 1395.97(16)
_computing_cell_refinement 'CrysAlis^Pro^ [1]'
_computing_data_collection 'CrysAlis^Pro^ [1]'
_computing_data_reduction 'CrysAlis^Pro^ [1]'
_computing_molecular_graphics 'Olex2 1.5 (Dolomanov et al., 2009) [4]'
_computing_structure_refinement 'SHELXL-2018/3 (Sheldrick, 2018) [3]'
_computing_structure_solution 'SHELXT 2018/2 (Sheldrick, 2018) [2]'
_diffrn_ambient_temperature 293(2)
_diffrn_measured_fraction_theta_full 0.998
_diffrn_measured_fraction_theta_max 0.851
_diffrn_measurement_device_type 'multiwire proportional'
_diffrn_measurement_method 'phi and omega scans'
_diffrn_radiation_type MoK\a
_diffrn_radiation_wavelength 0.71073
_diffrn_reflns_av_R_equivalents 0.0315
_diffrn_reflns_av_unetI/netI 0.0614
_diffrn_reflns_Laue_measured_fraction_full 0.998
_diffrn_reflns_Laue_measured_fraction_max 0.851
_diffrn_reflns_limit_h_max 17
_diffrn_reflns_limit_h_min -9
_diffrn_reflns_limit_k_max 11
_diffrn_reflns_limit_k_min -12
_diffrn_reflns_limit_l_max 14
_diffrn_reflns_limit_l_min -16
_diffrn_reflns_number 6259
_diffrn_reflns_point_group_measured_fraction_full 0.998
_diffrn_reflns_point_group_measured_fraction_max 0.851
_diffrn_reflns_theta_full 25.242
_diffrn_reflns_theta_max 29.110
_diffrn_reflns_theta_min 3.356
_diffrn_standards_decay_% -
_diffrn_standards_interval_count -
_diffrn_standards_interval_time -
_diffrn_standards_number -
_exptl_absorpt_coefficient_mu 2.935
_exptl_absorpt_correction_T_max 0.746
_exptl_absorpt_correction_T_min 0.662
_exptl_absorpt_correction_type multi-scan
_exptl_absorpt_process_details
;
CrysAlisPro 1.171.41.121a (Rigaku OD, 2021)
Empirical absorption correction using spherical harmonics,
 implemented in SCALE3 ABSPACK scaling algorithm.
;
_exptl_crystal_colour Colorless
_exptl_crystal_density_diffrn 1.481
_exptl_crystal_description Block
_exptl_crystal_F_000 640
_exptl_crystal_size_max 0.27
_exptl_crystal_size_mid 0.25
_exptl_crystal_size_min 0.22
_refine_diff_density_max 0.753
_refine_diff_density_min -0.604
_refine_diff_density_rms 0.080
_refine_ls_extinction_coef .
_refine_ls_extinction_method none
_refine_ls_goodness_of_fit_ref 1.025
_refine_ls_hydrogen_treatment constr
_refine_ls_matrix_type full
_refine_ls_number_parameters 151
_refine_ls_number_reflns 3195
_refine_ls_number_restraints 13
_refine_ls_restrained_S_all 1.030
_refine_ls_R_factor_all 0.1202
_refine_ls_R_factor_gt 0.0637
_refine_ls_shift/su_max 0.000
_refine_ls_shift/su_mean 0.000
_refine_ls_structure_factor_coef Fsqd
_refine_ls_weighting_details 'w=1/[\s^2^(Fo^2^)+(0.0764P)^2^+1.2590P] where P=(Fo^2^+2Fc^2^)/3'
_refine_ls_weighting_scheme calc
_refine_ls_wR_factor_gt 0.1569
_refine_ls_wR_factor_ref 0.1876
_reflns_Friedel_coverage 0.000
_reflns_Friedel_fraction_full .
_reflns_Friedel_fraction_max .
_reflns_number_gt 1764
_reflns_number_total 3195
_reflns_threshold_expression 'I > 2\s(I)'
_cod_data_source_file suppl_j_ncrs-2022-0486_suppl.cif
_cod_data_source_block 1
_cod_original_sg_symbol_H-M 'P 21/c'
_cod_database_code 8107369
_shelx_shelxl_version_number 2018/3
_shelx_space_group_comment
;
The symmetry employed for this shelxl refinement is uniquely defined
by the following loop, which should always be used as a source of
symmetry information in preference to the above space-group names.
They are only intended as comments.
;

loop_
_space_group_symop_operation_xyz
'x, y, z'
'-x, y+1/2, -z+1/2'
'-x, -y, -z'
'x, -y-1/2, z-1/2'

loop_
_atom_site_label
_atom_site_type_symbol
_atom_site_fract_x
_atom_site_fract_y
_atom_site_fract_z
_atom_site_U_iso_or_equiv
_atom_site_adp_type
_atom_site_occupancy
_atom_site_site_symmetry_order
_atom_site_calc_flag
_atom_site_refinement_flags_posn
_atom_site_refinement_flags_adp
_atom_site_refinement_flags_occupancy
_atom_site_disorder_assembly
_atom_site_disorder_group
Br1 Br 0.93111(5) 0.55708(7) 0.66584(5) 0.0780(3) Uani 1 1 d . . . . .
O1 O 0.4812(2) 0.5093(3) 0.2848(3) 0.0467(8) Uani 1 1 d . . . . .
N1 N 0.5693(3) 0.7236(4) 0.3071(3) 0.0482(10) Uani 1 1 d . . . . .
H1 H 0.569925 0.813551 0.286069 0.058 Uiso 1 1 calc R U . . .
N2 N 0.4201(3) 0.7091(4) 0.1839(4) 0.0598(13) Uani 1 1 d . . . . .
H2 H 0.425169 0.802615 0.179387 0.072 Uiso 1 1 calc R U . . .
C1 C 0.8181(4) 0.6020(5) 0.5504(4) 0.0466(11) Uani 1 1 d . . . . .
C2 C 0.7180(4) 0.5717(5) 0.5697(4) 0.0472(12) Uani 1 1 d . . . . .
H2A H 0.706415 0.526000 0.636641 0.057 Uiso 1 1 calc R U . . .
C3 C 0.6356(4) 0.6094(5) 0.4894(4) 0.0446(11) Uani 1 1 d . . . . .
H3 H 0.567939 0.590659 0.502593 0.054 Uiso 1 1 calc R U . . .
C4 C 0.6525(3) 0.6750(4) 0.3892(4) 0.0368(10) Uani 1 1 d . . . . .
C5 C 0.7535(4) 0.7005(5) 0.3702(4) 0.0475(12) Uani 1 1 d . . . . .
H5 H 0.765578 0.742311 0.301989 0.057 Uiso 1 1 calc R U . . .
C6 C 0.8373(4) 0.6644(5) 0.4517(4) 0.0506(12) Uani 1 1 d . . . . .
H6 H 0.905160 0.682569 0.439012 0.061 Uiso 1 1 calc R U . . .
C7 C 0.4892(3) 0.6395(5) 0.2594(4) 0.0375(10) Uani 1 1 d . . . . .
C8 C 0.3362(3) 0.6374(5) 0.1083(4) 0.0452(11) Uani 1 1 d D . . . .
H8 H 0.332020 0.535983 0.133979 0.054 Uiso 1 1 calc R U . . .
C9 C 0.3605(4) 0.6337(6) -0.0123(5) 0.0670(15) Uani 1 1 d D . . . .
H9A H 0.434403 0.615305 -0.009914 0.080 Uiso 1 1 calc R U . . .
H9B H 0.346181 0.729594 -0.045803 0.080 Uiso 1 1 calc R U . . .
C10 C 0.3009(5) 0.5206(7) -0.0899(5) 0.0795(19) Uani 1 1 d D . . . .
H10A H 0.332229 0.517646 -0.159306 0.095 Uiso 1 1 calc R U . . .
H10B H 0.313570 0.426116 -0.053502 0.095 Uiso 1 1 calc R U . . .
C11 C 0.1861(6) 0.5347(10) -0.1239(7) 0.115(2) Uani 1 1 d D . . . .
H11A H 0.174742 0.563075 -0.203332 0.138 Uiso 1 1 calc R U . . .
H11B H 0.156640 0.437659 -0.119741 0.138 Uiso 1 1 calc R U . . .
C12 C 0.1262(6) 0.6301(10) -0.0658(6) 0.115(2) Uani 1 1 d D . . . .
H12A H 0.053913 0.604707 -0.090368 0.138 Uiso 1 1 calc R U . . .
H12B H 0.136009 0.727347 -0.095216 0.138 Uiso 1 1 calc R U . . .
C13 C 0.1377(4) 0.6439(9) 0.0551(5) 0.0892(15) Uani 1 1 d D . . . .
H13A H 0.130907 0.546512 0.085466 0.107 Uiso 1 1 calc R U . . .
H13B H 0.078556 0.699919 0.072692 0.107 Uiso 1 1 calc R U . . .
C14 C 0.2344(4) 0.7117(8) 0.1221(6) 0.0892(15) Uani 1 1 d D . . . .
H14A H 0.238377 0.813089 0.099162 0.107 Uiso 1 1 calc R U . . .
H14B H 0.226613 0.710753 0.202026 0.107 Uiso 1 1 calc R U . . .

loop_
_atom_site_aniso_label
_atom_site_aniso_U_11
_atom_site_aniso_U_22
_atom_site_aniso_U_33
_atom_site_aniso_U_23
_atom_site_aniso_U_13
_atom_site_aniso_U_12
Br1 0.0598(4) 0.0919(5) 0.0728(5) 0.0031(3) -0.0230(3) 0.0054(3)
O1 0.0483(19) 0.0273(15) 0.059(2) 0.0009(14) -0.0094(15) -0.0053(14)
N1 0.052(2) 0.0255(17) 0.060(2) 0.0025(17) -0.016(2) -0.0057(17)
N2 0.062(3) 0.0300(19) 0.077(3) 0.0031(19) -0.028(2) -0.0007(19)
C1 0.047(3) 0.042(2) 0.047(3) -0.002(2) -0.005(2) 0.001(2)
C2 0.054(3) 0.043(3) 0.043(3) 0.004(2) 0.002(2) -0.007(2)
C3 0.041(3) 0.035(2) 0.056(3) -0.002(2) 0.003(2) -0.006(2)
C4 0.037(2) 0.0272(19) 0.044(2) -0.0054(19) -0.0024(19) -0.0009(19)
C5 0.047(3) 0.051(3) 0.044(3) 0.002(2) 0.004(2) -0.002(2)
C6 0.033(2) 0.057(3) 0.061(3) 0.001(3) 0.006(2) -0.002(2)
C7 0.035(2) 0.029(2) 0.047(3) -0.0058(19) 0.001(2) 0.0013(18)
C8 0.041(2) 0.036(2) 0.054(3) -0.001(2) -0.009(2) 0.000(2)
C9 0.058(3) 0.065(3) 0.080(4) -0.016(3) 0.015(3) -0.007(3)
C10 0.101(5) 0.080(4) 0.057(3) -0.021(3) 0.006(3) 0.011(4)
C11 0.085(4) 0.150(6) 0.100(4) -0.038(4) -0.018(3) 0.008(4)
C12 0.085(4) 0.150(6) 0.100(4) -0.038(4) -0.018(3) 0.008(4)
C13 0.053(3) 0.132(4) 0.080(3) -0.030(3) 0.000(2) 0.017(3)
C14 0.053(3) 0.132(4) 0.080(3) -0.030(3) 0.000(2) 0.017(3)

loop_
_atom_type_symbol
_atom_type_description
_atom_type_scat_dispersion_real
_atom_type_scat_dispersion_imag
_atom_type_scat_source
C C 0.0033 0.0016 'International Tables Vol C Tables 4.2.6.8 and 6.1.1.4'
H H 0.0000 0.0000 'International Tables Vol C Tables 4.2.6.8 and 6.1.1.4'
Br Br -0.2901 2.4595 'International Tables Vol C Tables 4.2.6.8 and 6.1.1.4'
N N 0.0061 0.0033 'International Tables Vol C Tables 4.2.6.8 and 6.1.1.4'
O O 0.0106 0.0060 'International Tables Vol C Tables 4.2.6.8 and 6.1.1.4'

loop_
_geom_angle_atom_site_label_1
_geom_angle_atom_site_label_2
_geom_angle_atom_site_label_3
_geom_angle
_geom_angle_site_symmetry_1
_geom_angle_site_symmetry_3
C7 N1 C4 125.1(4) . .
C7 N1 H1 117.5 . .
C4 N1 H1 117.5 . .
C7 N2 C8 124.6(4) . .
C7 N2 H2 117.7 . .
C8 N2 H2 117.7 . .
C6 C1 C2 121.4(4) . .
C6 C1 Br1 119.7(4) . .
C2 C1 Br1 118.9(4) . .
C3 C2 C1 119.6(5) . .
C3 C2 H2A 120.2 . .
C1 C2 H2A 120.2 . .
C2 C3 C4 120.4(5) . .
C2 C3 H3 119.8 . .
C4 C3 H3 119.8 . .
C3 C4 C5 119.1(4) . .
C3 C4 N1 122.1(4) . .
C5 C4 N1 118.8(4) . .
C4 C5 C6 120.8(5) . .
C4 C5 H5 119.6 . .
C6 C5 H5 119.6 . .
C1 C6 C5 118.7(5) . .
C1 C6 H6 120.6 . .
C5 C6 H6 120.6 . .
O1 C7 N2 123.4(4) . .
O1 C7 N1 122.2(4) . .
N2 C7 N1 114.4(4) . .
N2 C8 C9 110.8(4) . .
N2 C8 C14 108.4(4) . .
C9 C8 C14 114.5(4) . .
N2 C8 H8 107.6 . .
C9 C8 H8 107.6 . .
C14 C8 H8 107.6 . .
C8 C9 C10 115.7(5) . .
C8 C9 H9A 108.4 . .
C10 C9 H9A 108.4 . .
C8 C9 H9B 108.4 . .
C10 C9 H9B 108.4 . .
H9A C9 H9B 107.4 . .
C11 C10 C9 120.4(5) . .
C11 C10 H10A 107.2 . .
C9 C10 H10A 107.2 . .
C11 C10 H10B 107.2 . .
C9 C10 H10B 107.2 . .
H10A C10 H10B 106.9 . .
C12 C11 C10 121.3(6) . .
C12 C11 H11A 107.0 . .
C10 C11 H11A 107.0 . .
C12 C11 H11B 107.0 . .
C10 C11 H11B 107.0 . .
H11A C11 H11B 106.8 . .
C11 C12 C13 124.1(7) . .
C11 C12 H12A 106.3 . .
C13 C12 H12A 106.3 . .
C11 C12 H12B 106.3 . .
C13 C12 H12B 106.3 . .
H12A C12 H12B 106.4 . .
C12 C13 C14 121.5(6) . .
C12 C13 H13A 106.9 . .
C14 C13 H13A 106.9 . .
C12 C13 H13B 106.9 . .
C14 C13 H13B 106.9 . .
H13A C13 H13B 106.7 . .
C8 C14 C13 115.4(5) . .
C8 C14 H14A 108.4 . .
C13 C14 H14A 108.4 . .
C8 C14 H14B 108.4 . .
C13 C14 H14B 108.4 . .
H14A C14 H14B 107.5 . .

loop_
_geom_bond_atom_site_label_1
_geom_bond_atom_site_label_2
_geom_bond_distance
_geom_bond_site_symmetry_2
Br1 C1 1.904(5) .
O1 C7 1.237(5) .
N1 C7 1.351(5) .
N1 C4 1.420(5) .
N1 H1 0.8600 .
N2 C7 1.336(5) .
N2 C8 1.463(5) .
N2 H2 0.8600 .
C1 C6 1.359(7) .
C1 C2 1.379(7) .
C2 C3 1.372(6) .
C2 H2A 0.9300 .
C3 C4 1.378(6) .
C3 H3 0.9300 .
C4 C5 1.382(6) .
C5 C6 1.388(6) .
C5 H5 0.9300 .
C6 H6 0.9300 .
C8 C9 1.512(7) .
C8 C14 1.515(7) .
C8 H8 0.9800 .
C9 C10 1.521(7) .
C9 H9A 0.9700 .
C9 H9B 0.9700 .
C10 C11 1.493(9) .
C10 H10A 0.9700 .
C10 H10B 0.9700 .
C11 C12 1.412(9) .
C11 H11A 0.9700 .
C11 H11B 0.9700 .
C12 C13 1.429(8) .
C12 H12A 0.9700 .
C12 H12B 0.9700 .
C13 C14 1.519(7) .
C13 H13A 0.9700 .
C13 H13B 0.9700 .
C14 H14A 0.9700 .
C14 H14B 0.9700 .

loop_
_geom_torsion_atom_site_label_1
_geom_torsion_atom_site_label_2
_geom_torsion_atom_site_label_3
_geom_torsion_atom_site_label_4
_geom_torsion
_geom_torsion_site_symmetry_1
_geom_torsion_site_symmetry_2
_geom_torsion_site_symmetry_3
_geom_torsion_site_symmetry_4
C6 C1 C2 C3 -2.2(7) . . . .
Br1 C1 C2 C3 177.1(3) . . . .
C1 C2 C3 C4 1.1(7) . . . .
C2 C3 C4 C5 0.8(7) . . . .
C2 C3 C4 N1 -176.1(4) . . . .
C7 N1 C4 C3 -55.0(6) . . . .
C7 N1 C4 C5 128.1(5) . . . .
C3 C4 C5 C6 -1.7(7) . . . .
N1 C4 C5 C6 175.3(4) . . . .
C2 C1 C6 C5 1.3(7) . . . .
Br1 C1 C6 C5 -178.0(3) . . . .
C4 C5 C6 C1 0.6(7) . . . .
C8 N2 C7 O1 -10.5(8) . . . .
C8 N2 C7 N1 170.0(5) . . . .
C4 N1 C7 O1 0.6(7) . . . .
C4 N1 C7 N2 -179.9(5) . . . .
C7 N2 C8 C9 -106.1(5) . . . .
C7 N2 C8 C14 127.4(6) . . . .
N2 C8 C9 C10 160.1(5) . . . .
C14 C8 C9 C10 -76.9(6) . . . .
C8 C9 C10 C11 67.2(8) . . . .
C9 C10 C11 C12 -15.0(13) . . . .
C10 C11 C12 C13 -43.8(15) . . . .
C11 C12 C13 C14 68.8(13) . . . .
N2 C8 C14 C13 -176.1(5) . . . .
C9 C8 C14 C13 59.6(8) . . . .
C12 C13 C14 C8 -58.3(10) . . . .
